data_7102937
loop_
_publ_author_name
'Miller, Natalie A'
'Willis, Anthony C'
'Sherburn, Michael S'

_publ_section_title
;
 Formal total synthesis of triptolide.
;
_journal_issue 10
_journal_name_full 'Chemical communications (Cambridge, England)'
_journal_page_first 1226
_journal_page_last 1228
_journal_paper_doi 10.1039/b718754h
_journal_year 2008
_chemical_compound_source local
_chemical_formula_moiety 'C21 H28 O4'
_chemical_formula_sum 'C21 H28 O4'
_chemical_formula_weight 344.45
_space_group_IT_number 14
_symmetry_cell_setting monoclinic
_symmetry_space_group_name_Hall '-P 2yab'
_symmetry_space_group_name_H-M 'P 1 21/a 1'
_atom_sites_solution_hydrogens geom
_atom_sites_solution_primary direct
_audit_creation_date 06-05-16
_audit_creation_method CRYSTALS_ver_12.18
_audit_update_record
;
2006-05-17 - Report on C21 H28 O4
by Anthony C. Willis
for Natalie Miller and Mick Sherburn
2006-05-17 - passes checkcif tests with minor warnings

2007-08-27 # Formatted by publCIF
;
_cell_angle_alpha 90
_cell_angle_beta 118.2156(8)
_cell_angle_gamma 90
_cell_formula_units_Z 4
_cell_length_a 17.8410(3)
_cell_length_b 6.4751(1)
_cell_length_c 17.9281(3)
_cell_measurement_reflns_used 21426
_cell_measurement_temperature 200
_cell_measurement_theta_max 27
_cell_measurement_theta_min 3
_cell_volume 1825.00(5)
_computing_cell_refinement 'Denzo/Scalepack '
_computing_data_collection 'COLLECT (Nonius BV, 1997)'
_computing_data_reduction 'Denzo/Scalepack (Otwinowski & Minor, 1997)'
_computing_molecular_graphics
;
ORTEP-II (Johnson 1976) in teXsan (MSC, 1992-1997)
;
_computing_publication_material 'CRYSTALS '
_computing_structure_refinement 'CRYSTALS (Watkin et al 2003)'
_computing_structure_solution 'SIR92 (Altomare et al, 1994)'
_diffrn_ambient_temperature 200
_diffrn_measured_fraction_theta_full 0.996
_diffrn_measured_fraction_theta_max 0.993
_diffrn_measurement_device_type 'Nonius KappaCCD'
_diffrn_measurement_method ' \f and \w scans with CCD '
_diffrn_radiation_monochromator graphite
_diffrn_radiation_type 'Mo K\a'
_diffrn_radiation_wavelength 0.71073
_diffrn_reflns_av_R_equivalents 0.043
_diffrn_reflns_limit_h_max 23
_diffrn_reflns_limit_h_min -23
_diffrn_reflns_limit_k_max 8
_diffrn_reflns_limit_k_min -7
_diffrn_reflns_limit_l_max 22
_diffrn_reflns_limit_l_min -23
_diffrn_reflns_number 36062
_diffrn_reflns_theta_full 26.989
_diffrn_reflns_theta_max 27.5
_diffrn_reflns_theta_min 2.579
_diffrn_standards_number 0
_exptl_absorpt_coefficient_mu 0.085
_exptl_absorpt_correction_T_max 0.993
_exptl_absorpt_correction_T_min 0.968
_exptl_absorpt_correction_type integration
_exptl_absorpt_process_details
;
via Gaussian method (Coppens, 1970) implemented in maXus (2000)
;
_exptl_crystal_colour colourless
_exptl_crystal_density_diffrn 1.254
_exptl_crystal_description plate
_exptl_crystal_F_000 744
_exptl_crystal_size_max 0.50
_exptl_crystal_size_mid 0.30
_exptl_crystal_size_min 0.09
_refine_diff_density_max 0.22
_refine_diff_density_min -0.14
_refine_ls_extinction_method None
_refine_ls_goodness_of_fit_ref 1.0680
_refine_ls_hydrogen_treatment refxyz
_refine_ls_matrix_type full
_refine_ls_number_parameters 310
_refine_ls_number_reflns 2939
_refine_ls_number_restraints 0
_refine_ls_R_factor_all 0.0464
_refine_ls_R_factor_gt 0.0320
_refine_ls_shift/su_max 0.004733
_refine_ls_structure_factor_coef F
_refine_ls_weighting_details
;
Method, part 1, Chebychev polynomial, (Watkin, 1994, Prince, 1982)
[weight] = 1.0/[A~0~*T~0~(x)+A~1~*T~1~(x) ... +A~n-1~]*T~n-1~(x)]
where A~i~ are the Chebychev coefficients listed below and x= Fcalc/Fmax
Method = Robust Weighting (Prince, 1982)
W = [weight] * [1-(deltaF/6*sigmaF)^2^]^2^
A~i~ are:
0.896 0.362 0.545
;
_refine_ls_weighting_scheme calc
_refine_ls_wR_factor_all 0.0459
_refine_ls_wR_factor_gt 0.0379
_refine_ls_wR_factor_ref 0.0379
_reflns_limit_h_max 20
_reflns_limit_h_min -23
_reflns_limit_k_max 8
_reflns_limit_k_min 0
_reflns_limit_l_max 23
_reflns_limit_l_min 0
_reflns_number_gt 2939
_reflns_number_total 4190
_reflns_threshold_expression I>3.0\s(I)
_cod_data_source_file b718754h.txt
_cod_data_source_block she0610
_cod_depositor_comments
;
The following automatic conversions were performed:
'_symmetry_cell_setting' value 'Monoclinic' changed to 'monoclinic'
according to '/home/saulius/struct/CIF-dictionaries/cif_core.dic'
dictionary named 'cif_core.dic' version 2.4.1 from 2010-06-29.

Automatic conversion script
Id: cif_fix_enum 1527 2010-12-29 10:47:43Z saulius 
;
_cod_original_sg_symbol_H-M 'P 1 21/a 1 '
_cod_database_code 7102937

loop_
_symmetry_equiv_pos_as_xyz
x,y,z
-x,-y,-z
-x+1/2,y+1/2,-z
x+1/2,-y+1/2,z

loop_
_atom_site_label
_atom_site_type_symbol
_atom_site_fract_x
_atom_site_fract_y
_atom_site_fract_z
_atom_site_U_iso_or_equiv
_atom_site_occupancy
_atom_site_adp_type
_atom_site_refinement_flags_posn
_atom_site_refinement_flags_adp
_atom_site_refinement_flags_occupancy
_atom_site_disorder_assembly
_atom_site_disorder_group
_atom_site_attached_hydrogens
O1 O 0.29032(5) 0.61760(14) 0.46009(5) 0.0439 1.0000 Uani . . . . . .
O18 O 0.19778(5) 0.65214(15) 0.50932(6) 0.0472 1.0000 Uani . . . . . .
O20 O 0.56428(5) 0.90598(13) 0.81658(5) 0.0397 1.0000 Uani . . . . . .
O21 O 0.83929(5) 0.62721(13) 0.80512(5) 0.0374 1.0000 Uani . . . . . .
C2 C 0.27067(7) 0.65762(17) 0.52255(7) 0.0368 1.0000 Uani . . . . . .
C3 C 0.35027(7) 0.70040(17) 0.60493(7) 0.0324 1.0000 Uani . . . . . .
C4 C 0.37000(7) 0.51536(19) 0.66510(7) 0.0348 1.0000 Uani . . . . . .
C5 C 0.45978(7) 0.5355(2) 0.73869(7) 0.0333 1.0000 Uani . . . . . .
C6 C 0.52857(6) 0.53547(16) 0.70926(6) 0.0277 1.0000 Uani . . . . . .
C7 C 0.61720(6) 0.59054(16) 0.78307(6) 0.0273 1.0000 Uani . . . . . .
C8 C 0.62439(7) 0.79857(17) 0.82637(6) 0.0296 1.0000 Uani . . . . . .
C9 C 0.71163(7) 0.87112(18) 0.88347(7) 0.0334 1.0000 Uani . . . . . .
C10 C 0.78186(7) 0.79276(17) 0.88548(7) 0.0309 1.0000 Uani . . . . . .
C11 C 0.77415(7) 0.61055(17) 0.82935(7) 0.0313 1.0000 Uani . . . . . .
C12 C 0.68540(7) 0.59036(17) 0.75333(7) 0.0297 1.0000 Uani . . . . . .
C13 C 0.66482(7) 0.7585(2) 0.68627(7) 0.0341 1.0000 Uani . . . . . .
C14 C 0.57095(7) 0.78584(17) 0.63002(7) 0.0316 1.0000 Uani . . . . . .
C15 C 0.50897(7) 0.69126(16) 0.63850(6) 0.0277 1.0000 Uani . . . . . .
C16 C 0.41731(7) 0.73827(18) 0.57609(7) 0.0324 1.0000 Uani . . . . . .
C17 C 0.38211(8) 0.6102(2) 0.49468(8) 0.0445 1.0000 Uani . . . . . .
C19 C 0.53145(8) 0.31384(17) 0.67820(8) 0.0359 1.0000 Uani . . . . . .
C22 C 0.87066(7) 0.87037(19) 0.94460(7) 0.0363 1.0000 Uani . . . . . .
C23 C 0.87223(9) 1.0662(2) 0.99197(9) 0.0482 1.0000 Uani . . . . . .
C24 C 0.92230(10) 0.7000(3) 1.00706(11) 0.0558 1.0000 Uani . . . . . .
C25 C 0.85635(9) 0.4380(2) 0.77553(9) 0.0439 1.0000 Uani . . . . . .
H31 H 0.3396(8) 0.823(2) 0.6305(8) 0.0363 1.0000 Uiso . . . . . .
H41 H 0.3285(9) 0.513(2) 0.6870(9) 0.0406 1.0000 Uiso . . . . . .
H42 H 0.3626(9) 0.383(2) 0.6334(9) 0.0406 1.0000 Uiso . . . . . .
H51 H 0.4623(9) 0.661(2) 0.7689(9) 0.0397 1.0000 Uiso . . . . . .
H52 H 0.4728(9) 0.416(2) 0.7783(9) 0.0397 1.0000 Uiso . . . . . .
H71 H 0.6341(8) 0.485(2) 0.8285(8) 0.0323 1.0000 Uiso . . . . . .
H91 H 0.7141(8) 0.984(2) 0.9189(9) 0.0395 1.0000 Uiso . . . . . .
H111 H 0.7847(8) 0.482(2) 0.8648(8) 0.0378 1.0000 Uiso . . . . . .
H121 H 0.6835(8) 0.456(2) 0.7270(8) 0.0358 1.0000 Uiso . . . . . .
H131 H 0.6891(9) 0.896(2) 0.7149(9) 0.0416 1.0000 Uiso . . . . . .
H132 H 0.6917(9) 0.726(2) 0.6510(9) 0.0416 1.0000 Uiso . . . . . .
H141 H 0.5541(8) 0.884(2) 0.5834(9) 0.0372 1.0000 Uiso . . . . . .
H161 H 0.4143(8) 0.882(2) 0.5592(8) 0.0364 1.0000 Uiso . . . . . .
H171 H 0.3998(9) 0.459(3) 0.5058(9) 0.0509 1.0000 Uiso . . . . . .
H172 H 0.3948(10) 0.670(2) 0.4533(10) 0.0509 1.0000 Uiso . . . . . .
H191 H 0.5717(9) 0.305(2) 0.6533(9) 0.0421 1.0000 Uiso . . . . . .
H192 H 0.5501(9) 0.219(2) 0.7248(9) 0.0421 1.0000 Uiso . . . . . .
H193 H 0.4739(9) 0.271(2) 0.6338(9) 0.0421 1.0000 Uiso . . . . . .
H221 H 0.8967(9) 0.901(2) 0.9086(9) 0.0428 1.0000 Uiso . . . . . .
H231 H 0.9324(11) 1.111(2) 1.0287(11) 0.0552 1.0000 Uiso . . . . . .
H232 H 0.8469(10) 1.038(3) 1.0316(10) 0.0552 1.0000 Uiso . . . . . .
H233 H 0.8398(10) 1.185(3) 0.9515(10) 0.0552 1.0000 Uiso . . . . . .
H241 H 0.9827(11) 0.748(3) 1.0450(10) 0.0585 1.0000 Uiso . . . . . .
H242 H 0.8954(11) 0.668(3) 1.0429(11) 0.0585 1.0000 Uiso . . . . . .
H243 H 0.9254(10) 0.581(3) 0.9765(11) 0.0585 1.0000 Uiso . . . . . .
H251 H 0.9094(10) 0.454(3) 0.7710(10) 0.0546 1.0000 Uiso . . . . . .
H252 H 0.8636(10) 0.327(3) 0.8164(10) 0.0546 1.0000 Uiso . . . . . .
H253 H 0.8076(11) 0.398(2) 0.7181(11) 0.0546 1.0000 Uiso . . . . . .

loop_
_atom_site_aniso_label
_atom_site_aniso_U_11
_atom_site_aniso_U_22
_atom_site_aniso_U_33
_atom_site_aniso_U_23
_atom_site_aniso_U_13
_atom_site_aniso_U_12
O1 0.0368(4) 0.0506(5) 0.0308(4) -0.0033(4) 0.0050(3) -0.0009(4)
O18 0.0295(4) 0.0458(5) 0.0519(5) -0.0044(4) 0.0075(4) -0.0014(4)
O20 0.0327(4) 0.0397(4) 0.0449(5) -0.0044(4) 0.0168(3) 0.0063(3)
O21 0.0310(4) 0.0406(5) 0.0452(4) -0.0027(4) 0.0218(4) 0.0029(3)
C2 0.0341(6) 0.0279(5) 0.0366(6) -0.0002(4) 0.0070(5) 0.0015(4)
C3 0.0276(5) 0.0315(5) 0.0317(5) -0.0028(4) 0.0087(4) 0.0010(4)
C4 0.0292(5) 0.0400(6) 0.0326(5) 0.0007(5) 0.0125(4) -0.0031(5)
C5 0.0297(5) 0.0411(6) 0.0285(5) 0.0028(5) 0.0132(4) -0.0017(4)
C6 0.0279(5) 0.0275(5) 0.0258(5) 0.0019(4) 0.0112(4) 0.0003(4)
C7 0.0271(5) 0.0288(5) 0.0251(5) 0.0029(4) 0.0116(4) 0.0024(4)
C8 0.0297(5) 0.0330(5) 0.0269(5) 0.0018(4) 0.0142(4) 0.0028(4)
C9 0.0326(5) 0.0361(6) 0.0303(5) -0.0051(4) 0.0138(4) -0.0002(4)
C10 0.0307(5) 0.0335(6) 0.0273(5) 0.0021(4) 0.0126(4) 0.0002(4)
C11 0.0275(5) 0.0335(5) 0.0336(5) 0.0018(4) 0.0151(4) 0.0030(4)
C12 0.0276(5) 0.0321(5) 0.0301(5) -0.0017(4) 0.0143(4) 0.0016(4)
C13 0.0324(5) 0.0423(6) 0.0294(5) 0.0021(5) 0.0162(4) -0.0022(5)
C14 0.0349(5) 0.0322(5) 0.0261(5) 0.0022(4) 0.0133(4) -0.0003(4)
C15 0.0300(5) 0.0267(5) 0.0240(5) -0.0005(4) 0.0108(4) 0.0010(4)
C16 0.0320(5) 0.0300(5) 0.0291(5) 0.0034(4) 0.0094(4) 0.0001(4)
C17 0.0366(6) 0.0634(9) 0.0274(5) -0.0032(5) 0.0103(5) -0.0025(6)
C19 0.0389(6) 0.0272(5) 0.0393(6) 0.0007(5) 0.0166(5) 0.0000(5)
C22 0.0302(5) 0.0445(6) 0.0324(5) 0.0001(5) 0.0133(4) -0.0038(5)
C23 0.0434(7) 0.0518(8) 0.0428(7) -0.0111(6) 0.0150(6) -0.0111(6)
C24 0.0360(7) 0.0577(9) 0.0526(8) 0.0095(7) 0.0038(6) 0.0009(6)
C25 0.0405(7) 0.0453(7) 0.0508(7) -0.0007(6) 0.0256(6) 0.0104(6)

loop_
_atom_type_symbol
_atom_type_scat_dispersion_real
_atom_type_scat_dispersion_imag
_atom_type_scat_Cromer_Mann_a1
_atom_type_scat_Cromer_Mann_b1
_atom_type_scat_Cromer_Mann_a2
_atom_type_scat_Cromer_Mann_b2
_atom_type_scat_Cromer_Mann_a3
_atom_type_scat_Cromer_Mann_b3
_atom_type_scat_Cromer_Mann_a4
_atom_type_scat_Cromer_Mann_b4
_atom_type_scat_Cromer_Mann_c
_atom_type_scat_source
C 0.0033 0.0016 2.3100 20.8439 1.0200 10.2075 1.5886 0.5687 0.8650 51.6512 0.2156 'International Tables Vol C 4.2.6.8 and 6.1.1.4'
H 0.0000 0.0000 0.4930 10.5109 0.3229 26.1257 0.1402 3.1424 0.0408 57.7998 0.0030 'International Tables Vol C 4.2.6.8 and 6.1.1.4'
O 0.0106 0.0060 3.0485 13.2771 2.2868 5.7011 1.5463 0.3239 0.8670 32.9089 0.2508 'International Tables Vol C 4.2.6.8 and 6.1.1.4'

loop_
_exptl_crystal_face_index_h
_exptl_crystal_face_index_k
_exptl_crystal_face_index_l
_exptl_crystal_face_perp_dist
0 1 0 0.220
0 -1 0 0.280
0 0 1 0.030
0 0 -1 0.060
-1 -1 0 0.254
-1 1 0 0.193
2 0 -1 0.114
1 0 3 0.019
-2 0 1 0.211

loop_
_geom_angle_atom_site_label_1
_geom_angle_site_symmetry_1
_geom_angle_atom_site_label_2
_geom_angle_site_symmetry_2
_geom_angle_atom_site_label_3
_geom_angle_site_symmetry_3
_geom_angle
_geom_angle_publ_flag
C2 . O1 . C17 . 109.60(9) yes
C11 . O21 . C25 . 113.42(9) yes
O1 . C2 . O18 . 120.70(11) yes
O1 . C2 . C3 . 110.69(10) yes
O18 . C2 . C3 . 128.60(12) yes
C2 . C3 . C4 . 109.87(9) yes
C2 . C3 . C16 . 102.84(9) yes
C4 . C3 . C16 . 113.93(9) yes
C2 . C3 . H31 . 107.8(8) no
C4 . C3 . H31 . 109.4(8) no
C16 . C3 . H31 . 112.6(8) no
C3 . C4 . C5 . 109.81(9) yes
C3 . C4 . H41 . 109.1(8) no
C5 . C4 . H41 . 109.6(8) no
C3 . C4 . H42 . 110.1(8) no
C5 . C4 . H42 . 111.5(8) no
H41 . C4 . H42 . 106.7(11) no
C4 . C5 . C6 . 112.51(9) yes
C4 . C5 . H51 . 107.9(8) no
C6 . C5 . H51 . 110.9(8) no
C4 . C5 . H52 . 110.2(8) no
C6 . C5 . H52 . 106.7(8) no
H51 . C5 . H52 . 108.6(11) no
C5 . C6 . C7 . 111.25(8) yes
C5 . C6 . C15 . 112.10(9) yes
C7 . C6 . C15 . 107.34(8) yes
C5 . C6 . C19 . 106.79(9) yes
C7 . C6 . C19 . 109.05(9) yes
C15 . C6 . C19 . 110.30(8) yes
C6 . C7 . C8 . 116.30(9) yes
C6 . C7 . C12 . 110.99(8) yes
C8 . C7 . C12 . 106.59(8) yes
C6 . C7 . H71 . 109.4(7) no
C8 . C7 . H71 . 105.7(7) no
C12 . C7 . H71 . 107.4(7) no
C7 . C8 . O20 . 124.91(10) yes
C7 . C8 . C9 . 116.08(9) yes
O20 . C8 . C9 . 119.01(10) yes
C8 . C9 . C10 . 124.40(10) yes
C8 . C9 . H91 . 113.9(8) no
C10 . C9 . H91 . 121.7(8) no
C9 . C10 . C11 . 119.23(10) yes
C9 . C10 . C22 . 123.35(10) yes
C11 . C10 . C22 . 117.36(9) yes
C10 . C11 . O21 . 108.23(9) yes
C10 . C11 . C12 . 112.91(9) yes
O21 . C11 . C12 . 112.64(9) yes
C10 . C11 . H111 . 107.0(8) no
O21 . C11 . H111 . 108.6(7) no
C12 . C11 . H111 . 107.3(8) no
C7 . C12 . C11 . 110.20(9) yes
C7 . C12 . C13 . 109.58(9) yes
C11 . C12 . C13 . 113.67(9) yes
C7 . C12 . H121 . 108.3(8) no
C11 . C12 . H121 . 106.8(8) no
C13 . C12 . H121 . 108.1(8) no
C12 . C13 . C14 . 112.84(9) yes
C12 . C13 . H131 . 109.7(8) no
C14 . C13 . H131 . 108.0(8) no
C12 . C13 . H132 . 110.2(8) no
C14 . C13 . H132 . 108.8(8) no
H131 . C13 . H132 . 106.9(11) no
C13 . C14 . C15 . 126.19(10) yes
C13 . C14 . H141 . 116.4(8) no
C15 . C14 . H141 . 117.4(8) no
C6 . C15 . C14 . 121.44(9) yes
C6 . C15 . C16 . 119.37(9) yes
C14 . C15 . C16 . 119.19(10) yes
C3 . C16 . C15 . 117.52(9) yes
C3 . C16 . C17 . 101.62(9) yes
C15 . C16 . C17 . 114.12(10) yes
C3 . C16 . H161 . 108.7(8) no
C15 . C16 . H161 . 107.7(8) no
C17 . C16 . H161 . 106.5(8) no
C16 . C17 . O1 . 105.11(10) yes
C16 . C17 . H171 . 112.6(8) no
O1 . C17 . H171 . 107.3(8) no
C16 . C17 . H172 . 112.2(9) no
O1 . C17 . H172 . 106.8(9) no
H171 . C17 . H172 . 112.2(13) no
C6 . C19 . H191 . 111.3(8) no
C6 . C19 . H192 . 109.5(8) no
H191 . C19 . H192 . 108.8(11) no
C6 . C19 . H193 . 110.3(8) no
H191 . C19 . H193 . 108.1(11) no
H192 . C19 . H193 . 108.8(12) no
C10 . C22 . C23 . 113.86(10) yes
C10 . C22 . C24 . 109.95(11) yes
C23 . C22 . C24 . 110.30(12) yes
C10 . C22 . H221 . 105.7(8) no
C23 . C22 . H221 . 108.2(8) no
C24 . C22 . H221 . 108.6(8) no
C22 . C23 . H231 . 110.0(9) no
C22 . C23 . H232 . 109.8(9) no
H231 . C23 . H232 . 106.5(13) no
C22 . C23 . H233 . 111.9(9) no
H231 . C23 . H233 . 108.6(12) no
H232 . C23 . H233 . 109.9(13) no
C22 . C24 . H241 . 110.5(10) no
C22 . C24 . H242 . 108.6(10) no
H241 . C24 . H242 . 108.6(13) no
C22 . C24 . H243 . 109.7(10) no
H241 . C24 . H243 . 107.4(14) no
H242 . C24 . H243 . 112.1(14) no
O21 . C25 . H251 . 108.5(10) no
O21 . C25 . H252 . 108.9(9) no
H251 . C25 . H252 . 110.1(13) no
O21 . C25 . H253 . 111.2(9) no
H251 . C25 . H253 . 109.6(13) no
H252 . C25 . H253 . 108.5(13) no

loop_
_geom_bond_atom_site_label_1
_geom_bond_site_symmetry_1
_geom_bond_atom_site_label_2
_geom_bond_site_symmetry_2
_geom_bond_distance
_geom_bond_publ_flag
O1 . C2 . 1.3476(16) yes
O1 . C17 . 1.4520(15) yes
O18 . C2 . 1.2069(15) yes
O20 . C8 . 1.2194(13) yes
O21 . C11 . 1.4241(13) yes
O21 . C25 . 1.4241(15) yes
C2 . C3 . 1.5138(15) yes
C3 . C4 . 1.5376(16) yes
C3 . C16 . 1.5306(16) yes
C3 . H31 . 0.979(14) no
C4 . C5 . 1.5248(15) yes
C4 . H41 . 0.988(14) no
C4 . H42 . 1.002(14) no
C5 . C6 . 1.5482(15) yes
C5 . H51 . 0.966(15) no
C5 . H52 . 0.999(14) no
C6 . C7 . 1.5492(14) yes
C6 . C15 . 1.5264(14) yes
C6 . C19 . 1.5489(15) yes
C7 . C8 . 1.5295(15) yes
C7 . C12 . 1.5421(14) yes
C7 . H71 . 0.995(13) no
C8 . C9 . 1.4780(15) yes
C9 . C10 . 1.3364(16) yes
C9 . H91 . 0.955(14) no
C10 . C11 . 1.5142(15) yes
C10 . C22 . 1.5159(15) yes
C11 . C12 . 1.5300(14) yes
C11 . H111 . 1.009(14) no
C12 . C13 . 1.5322(15) yes
C12 . H121 . 0.984(14) no
C13 . C14 . 1.5021(15) yes
C13 . H131 . 1.016(14) no
C13 . H132 . 0.980(14) no
C14 . C15 . 1.3341(15) yes
C14 . H141 . 0.978(14) no
C15 . C16 . 1.5128(14) yes
C16 . C17 . 1.5316(16) yes
C16 . H161 . 0.970(14) no
C17 . H171 . 1.019(16) no
C17 . H172 . 0.955(16) no
C19 . H191 . 1.010(14) no
C19 . H192 . 0.959(15) no
C19 . H193 . 0.996(14) no
C22 . C23 . 1.5193(18) yes
C22 . C24 . 1.5309(19) yes
C22 . H221 . 0.976(15) no
C23 . H231 . 1.001(17) no
C23 . H232 . 1.025(16) no
C23 . H233 . 1.026(17) no
C24 . H241 . 1.014(17) no
C24 . H242 . 0.989(18) no
C24 . H243 . 0.961(18) no
C25 . H251 . 0.993(16) no
C25 . H252 . 0.989(17) no
C25 . H253 . 1.018(17) no

loop_
_geom_contact_atom_site_label_1
_geom_contact_atom_site_label_2
_geom_contact_distance
_geom_contact_site_symmetry_1
_geom_contact_site_symmetry_2
_geom_contact_publ_flag
O1 O18 3.053(1) . 3_546 no
O1 C2 3.236(2) . 3_546 no
O1 C3 3.490(1) . 3_546 no
O1 O18 3.495(1) . 3_556 no
O18 C17 3.277(2) . 3_556 no
O18 C16 3.282(1) . 3_546 no
O18 C2 3.347(2) . 3_546 no
O18 C2 3.415(2) . 3_556 no
O18 C3 3.439(2) . 3_546 no
O18 C13 3.537(2) . 4_465 no
O20 C19 3.478(2) . 1_565 no
O20 C25 3.570(2) . 4_465 no
C2 C2 3.3340(4) . 3_556 no
C2 C2 3.3340(4) . 3_546 no
C8 C23 3.562(2) . 3_647 no

loop_
_geom_torsion_atom_site_label_1
_geom_torsion_atom_site_label_2
_geom_torsion_atom_site_label_3
_geom_torsion_atom_site_label_4
_geom_torsion_site_symmetry_1
_geom_torsion_site_symmetry_2
_geom_torsion_site_symmetry_3
_geom_torsion_site_symmetry_4
_geom_torsion
_geom_torsion_publ_flag
O1 C2 C3 C4 . . . . -106.5(1) no
O1 C2 C3 C16 . . . . 15.1(1) no
O1 C17 C16 C3 . . . . 31.5(1) no
O1 C17 C16 C15 . . . . 159.0(1) no
O18 C2 O1 C17 . . . . -173.3(1) no
O18 C2 C3 C4 . . . . 71.8(2) no
O18 C2 C3 C16 . . . . -166.5(1) no
O20 C8 C7 C6 . . . . 12.3(2) no
O20 C8 C7 C12 . . . . 136.6(1) no
O20 C8 C9 C10 . . . . -164.7(1) no
O21 C11 C10 C9 . . . . 147.6(1) no
O21 C11 C10 C22 . . . . -35.2(1) no
O21 C11 C12 C7 . . . . -175.47(9) no
O21 C11 C12 C13 . . . . -52.0(1) no
C2 O1 C17 C16 . . . . -23.7(1) no
C2 C3 C4 C5 . . . . 166.9(1) no
C2 C3 C16 C15 . . . . -152.87(9) no
C2 C3 C16 C17 . . . . -27.6(1) no
C3 C2 O1 C17 . . . . 5.2(1) no
C3 C4 C5 C6 . . . . -61.6(1) no
C3 C16 C15 C6 . . . . 24.3(1) no
C3 C16 C15 C14 . . . . -156.3(1) no
C4 C3 C16 C15 . . . . -34.0(1) no
C4 C3 C16 C17 . . . . 91.3(1) no
C4 C5 C6 C7 . . . . 171.01(9) no
C4 C5 C6 C15 . . . . 50.8(1) no
C4 C5 C6 C19 . . . . -70.1(1) no
C5 C4 C3 C16 . . . . 52.1(1) no
C5 C6 C7 C8 . . . . -57.9(1) no
C5 C6 C7 C12 . . . . -179.97(9) no
C5 C6 C15 C14 . . . . 148.8(1) no
C5 C6 C15 C16 . . . . -31.8(1) no
C6 C7 C8 C9 . . . . -167.2(1) no
C6 C7 C12 C11 . . . . -170.95(8) no
C6 C7 C12 C13 . . . . 63.3(1) no
C6 C15 C14 C13 . . . . -0.9(2) no
C6 C15 C16 C17 . . . . -94.6(1) no
C7 C6 C15 C14 . . . . 26.3(2) no
C7 C6 C15 C16 . . . . -154.2(1) no
C7 C8 C9 C10 . . . . 14.8(2) no
C7 C12 C11 C10 . . . . -52.5(1) no
C7 C12 C13 C14 . . . . -35.2(1) no
C8 C7 C6 C15 . . . . 65.1(1) no
C8 C7 C6 C19 . . . . -175.4(1) no
C8 C7 C12 C11 . . . . 61.5(1) no
C8 C7 C12 C13 . . . . -64.29(9) no
C8 C9 C10 C11 . . . . -3.1(2) no
C8 C9 C10 C22 . . . . 179.9(1) no
C9 C8 C7 C12 . . . . -42.9(1) no
C9 C10 C11 C12 . . . . 22.3(2) no
C9 C10 C22 C23 . . . . -8.8(2) no
C9 C10 C22 C24 . . . . 115.5(2) no
C10 C11 O21 C25 . . . . 161.27(8) no
C10 C11 C12 C13 . . . . 70.9(2) no
C11 C10 C22 C23 . . . . 174.1(1) no
C11 C10 C22 C24 . . . . -61.5(2) no
C11 C12 C13 C14 . . . . -159.0(1) no
C12 C7 C6 C15 . . . . -57.0(1) no
C12 C7 C6 C19 . . . . 62.5(1) no
C12 C11 O21 C25 . . . . -73.2(1) no
C12 C11 C10 C22 . . . . -160.6(1) no
C12 C13 C14 C15 . . . . 5.3(2) no
C13 C14 C15 C16 . . . . 179.6(1) no
C14 C15 C6 C19 . . . . -92.4(1) no
C14 C15 C16 C17 . . . . 84.9(1) no
C16 C15 C6 C19 . . . . 87.1(1) no
